data_4031767
loop_
_publ_author_name
'Tanimoto, Hiroki'
'Yokoyama, Keiichi'
'Mizutani, Yusuke'
'Shitaoka, Takashi'
'Morimoto, Tsumoru'
'Nishiyama, Yasuhiro'
'Kakiuchi, Kiyomi'

_publ_section_title
;
 Synthesis of \a-Substituted Enoximes with Nucleophiles via
 Nitrosoallenes.
;
_journal_issue 2
_journal_name_full 'The Journal of organic chemistry'
_journal_page_first 559
_journal_page_last 574
_journal_paper_doi 10.1021/acs.joc.5b02364
_journal_volume 81
_journal_year 2016
_chemical_formula_moiety 'C26 H27 N O3 S'
_chemical_formula_sum 'C26 H27 N O3 S'
_chemical_formula_weight 433.56
_space_group_IT_number 14
_symmetry_cell_setting monoclinic
_symmetry_Int_Tables_number 14
_symmetry_space_group_name_Hall '-P 2yn'
_symmetry_space_group_name_H-M 'P 1 21/n 1'
_atom_sites_solution_hydrogens geom
_atom_sites_solution_primary direct
_atom_sites_solution_secondary difmap
_cell_angle_alpha 90.0000
_cell_angle_beta 100.1640(7)
_cell_angle_gamma 90.0000
_cell_formula_units_Z 4
_cell_length_a 12.3930(3)
_cell_length_b 11.2794(2)
_cell_length_c 15.7786(3)
_cell_measurement_reflns_used 17738
_cell_measurement_temperature 123
_cell_measurement_theta_max 27.48
_cell_measurement_theta_min 3.19
_cell_volume 2171.01(8)
_computing_cell_refinement 'RAPID AUTO'
_computing_data_collection 'RAPID AUTO (Rigaku, ????)'
_computing_data_reduction 'RAPID AUTO'
_computing_molecular_graphics 'CrystalStructure 4.0'
_computing_publication_material 'CrystalStructure 4.0 (Rigaku, 2010)'
_computing_structure_refinement 'SHELXL97 (Sheldrick, 2008)'
_computing_structure_solution 'Il Milione (Burla, et al., 2007)'
_diffrn_ambient_temperature 123
_diffrn_detector_area_resol_mean 10.000
_diffrn_measured_fraction_theta_full 0.998
_diffrn_measured_fraction_theta_max 0.998
_diffrn_measurement_device_type 'Rigaku R-AXIS RAPID'
_diffrn_measurement_method \w
_diffrn_radiation_type 'Mo K\a'
_diffrn_radiation_wavelength 0.71075
_diffrn_reflns_av_R_equivalents 0.0225
_diffrn_reflns_limit_h_max 16
_diffrn_reflns_limit_h_min -16
_diffrn_reflns_limit_k_max 14
_diffrn_reflns_limit_k_min -14
_diffrn_reflns_limit_l_max 18
_diffrn_reflns_limit_l_min -20
_diffrn_reflns_number 21074
_diffrn_reflns_theta_full 27.47
_diffrn_reflns_theta_max 27.48
_diffrn_standards_number 0
_exptl_absorpt_coefficient_mu 0.178
_exptl_absorpt_correction_T_max 0.970
_exptl_absorpt_correction_T_min 0.871
_exptl_absorpt_correction_type multi-scan
_exptl_absorpt_process_details 'ABSCOR (Rigaku, 1995)'
_exptl_crystal_colour colorless
_exptl_crystal_density_diffrn 1.326
_exptl_crystal_density_method 'not measured'
_exptl_crystal_description block
_exptl_crystal_F_000 920.00
_exptl_crystal_size_max 0.180
_exptl_crystal_size_mid 0.170
_exptl_crystal_size_min 0.170
_refine_diff_density_max 0.760
_refine_diff_density_min -0.350
_refine_ls_extinction_method none
_refine_ls_goodness_of_fit_ref 1.132
_refine_ls_hydrogen_treatment constr
_refine_ls_number_parameters 282
_refine_ls_number_reflns 4967
_refine_ls_number_restraints 0
_refine_ls_R_factor_gt 0.0439
_refine_ls_shift/su_max 0.001
_refine_ls_structure_factor_coef Fsqd
_refine_ls_weighting_details 'w = 1/[\s^2^(Fo^2^)+(0.0660P)^2^+0.7023P] where P=(Fo^2^+2Fc^2^)/3'
_refine_ls_weighting_scheme calc
_refine_ls_wR_factor_ref 0.1130
_reflns_number_gt 4582
_reflns_number_total 4967
_reflns_threshold_expression F^2^>2.0\s(F^2^)
_cod_data_source_file jo5b02364_si_004.cif
_cod_data_source_block ym-05-030-3
_cod_depositor_comments 'Adding full bibliography for 4031763--4031767.cif.'
_cod_original_cell_volume 2171.00(7)
_cod_database_code 4031767

loop_
_symmetry_equiv_pos_site_id
_symmetry_equiv_pos_as_xyz
1 +X,+Y,+Z
2 1/2-X,1/2+Y,1/2-Z
3 -X,-Y,-Z
4 1/2+X,1/2-Y,1/2+Z

loop_
_atom_site_label
_atom_site_type_symbol
_atom_site_fract_x
_atom_site_fract_y
_atom_site_fract_z
_atom_site_U_iso_or_equiv
_atom_site_adp_type
_atom_site_occupancy
_atom_site_symmetry_multiplicity
_atom_site_calc_flag
_atom_site_refinement_flags
S1 S 0.68211(2) 0.24371(2) 1.077912(18) 0.01474(10) Uani 1.0 4 d .
O1 O 0.76003(7) 0.35794(7) 0.96432(5) 0.01732(19) Uani 1.0 4 d .
O2 O 0.70066(7) 0.13167(8) 1.12131(5) 0.01905(19) Uani 1.0 4 d .
O3 O 0.69635(7) 0.35151(8) 1.12633(5) 0.01934(19) Uani 1.0 4 d .
N1 N 0.77848(8) 0.24814(8) 1.01285(7) 0.0150(2) Uani 1.0 4 d .
C1 C 0.75832(9) 0.33230(10) 0.87252(7) 0.0154(3) Uani 1.0 4 d .
C2 C 0.77111(9) 0.19967(10) 0.87205(7) 0.0164(3) Uani 1.0 4 d .
C3 C 0.78050(9) 0.15492(10) 0.95080(7) 0.0154(3) Uani 1.0 4 d .
C4 C 0.80387(10) 0.02992(10) 0.98117(8) 0.0179(3) Uani 1.0 4 d .
C5 C 0.82152(10) -0.05362(11) 0.90883(8) 0.0199(3) Uani 1.0 4 d .
C6 C 0.83128(10) -0.18339(11) 0.93776(8) 0.0211(3) Uani 1.0 4 d .
C7 C 0.93498(12) -0.20950(12) 1.00238(10) 0.0277(3) Uani 1.0 4 d .
C8 C 0.65009(9) 0.37888(11) 0.82172(7) 0.0157(3) Uani 1.0 4 d .
C9 C 0.62563(10) 0.49983(11) 0.82373(8) 0.0199(3) Uani 1.0 4 d .
C10 C 0.52560(11) 0.54263(12) 0.78073(9) 0.0230(3) Uani 1.0 4 d .
C11 C 0.45006(10) 0.46585(12) 0.73381(8) 0.0221(3) Uani 1.0 4 d .
C12 C 0.47457(10) 0.34617(12) 0.73035(8) 0.0216(3) Uani 1.0 4 d .
C13 C 0.57383(10) 0.30270(11) 0.77475(8) 0.0186(3) Uani 1.0 4 d .
C14 C 0.85695(9) 0.39457(10) 0.84556(7) 0.0162(3) Uani 1.0 4 d .
C15 C 0.91327(10) 0.48471(11) 0.89508(8) 0.0203(3) Uani 1.0 4 d .
C16 C 1.00468(11) 0.53750(12) 0.86998(9) 0.0239(3) Uani 1.0 4 d .
C17 C 1.03959(10) 0.50127(12) 0.79536(9) 0.0249(3) Uani 1.0 4 d .
C18 C 0.98251(11) 0.41314(12) 0.74480(9) 0.0253(3) Uani 1.0 4 d .
C19 C 0.89142(10) 0.36015(11) 0.76980(8) 0.0206(3) Uani 1.0 4 d .
C20 C 0.55307(10) 0.24460(10) 1.01103(8) 0.0157(3) Uani 1.0 4 d .
C21 C 0.51638(10) 0.14381(11) 0.96354(8) 0.0185(3) Uani 1.0 4 d .
C22 C 0.41571(10) 0.14791(11) 0.90840(8) 0.0201(3) Uani 1.0 4 d .
C23 C 0.35252(10) 0.25103(11) 0.89934(8) 0.0201(3) Uani 1.0 4 d .
C24 C 0.39033(10) 0.35016(12) 0.94875(8) 0.0221(3) Uani 1.0 4 d .
C25 C 0.49049(10) 0.34762(11) 1.00462(8) 0.0195(3) Uani 1.0 4 d .
C26 C 0.24579(12) 0.25635(13) 0.83697(10) 0.0286(3) Uani 1.0 4 d .
H2 H 0.7723 0.1538 0.8217 0.0197 Uiso 1.0 4 calc R
H4A H 0.7418 0.0005 1.0071 0.0215 Uiso 1.0 4 calc R
H4B H 0.8702 0.0293 1.0265 0.0215 Uiso 1.0 4 calc R
H5A H 0.8892 -0.0302 0.8878 0.0239 Uiso 1.0 4 calc R
H5B H 0.7593 -0.0456 0.8603 0.0239 Uiso 1.0 4 calc R
H6A H 0.7668 -0.2042 0.9639 0.0253 Uiso 1.0 4 calc R
H6B H 0.8300 -0.2344 0.8866 0.0253 Uiso 1.0 4 calc R
H7A H 0.9388 -0.1565 1.0520 0.0333 Uiso 1.0 4 calc R
H7B H 0.9992 -0.1968 0.9751 0.0333 Uiso 1.0 4 calc R
H7C H 0.9337 -0.2920 1.0216 0.0333 Uiso 1.0 4 calc R
H9 H 0.6777 0.5530 0.8547 0.0239 Uiso 1.0 4 calc R
H10 H 0.5089 0.6246 0.7834 0.0276 Uiso 1.0 4 calc R
H11 H 0.3819 0.4952 0.7042 0.0265 Uiso 1.0 4 calc R
H12 H 0.4235 0.2937 0.6976 0.0259 Uiso 1.0 4 calc R
H13 H 0.5895 0.2204 0.7729 0.0224 Uiso 1.0 4 calc R
H15 H 0.8895 0.5104 0.9461 0.0244 Uiso 1.0 4 calc R
H16 H 1.0431 0.5986 0.9043 0.0287 Uiso 1.0 4 calc R
H17 H 1.1023 0.5366 0.7789 0.0298 Uiso 1.0 4 calc R
H18 H 1.0055 0.3889 0.6931 0.0303 Uiso 1.0 4 calc R
H19 H 0.8525 0.3000 0.7349 0.0247 Uiso 1.0 4 calc R
H21 H 0.5594 0.0736 0.9687 0.0222 Uiso 1.0 4 calc R
H22 H 0.3895 0.0793 0.8763 0.0242 Uiso 1.0 4 calc R
H24 H 0.3471 0.4202 0.9442 0.0266 Uiso 1.0 4 calc R
H25 H 0.5159 0.4154 1.0380 0.0234 Uiso 1.0 4 calc R
H26A H 0.1856 0.2697 0.8686 0.0343 Uiso 1.0 4 calc R
H26B H 0.2340 0.1813 0.8054 0.0343 Uiso 1.0 4 calc R
H26C H 0.2483 0.3215 0.7963 0.0343 Uiso 1.0 4 calc R

loop_
_atom_site_aniso_label
_atom_site_aniso_U_11
_atom_site_aniso_U_22
_atom_site_aniso_U_33
_atom_site_aniso_U_12
_atom_site_aniso_U_13
_atom_site_aniso_U_23
S1 0.01613(16) 0.01520(17) 0.01309(16) 0.00012(9) 0.00316(11) 0.00039(9)
O1 0.0262(5) 0.0124(4) 0.0138(4) -0.0006(4) 0.0051(4) 0.0016(3)
O2 0.0220(5) 0.0190(5) 0.0166(4) 0.0018(4) 0.0045(4) 0.0041(4)
O3 0.0227(5) 0.0190(5) 0.0163(4) -0.0009(4) 0.0037(4) -0.0035(4)
N1 0.0172(5) 0.0128(5) 0.0154(5) 0.0001(4) 0.0040(4) 0.0022(4)
C1 0.0182(6) 0.0151(6) 0.0131(5) -0.0001(5) 0.0032(4) -0.0008(4)
C2 0.0174(6) 0.0138(6) 0.0181(6) -0.0002(5) 0.0033(4) -0.0009(5)
C3 0.0145(5) 0.0147(6) 0.0174(6) -0.0004(4) 0.0037(4) -0.0014(4)
C4 0.0211(6) 0.0147(6) 0.0187(6) 0.0019(5) 0.0056(5) 0.0021(5)
C5 0.0253(6) 0.0153(6) 0.0198(6) 0.0012(5) 0.0056(5) -0.0005(5)
C6 0.0241(6) 0.0154(6) 0.0249(6) 0.0004(5) 0.0073(5) -0.0003(5)
C7 0.0271(7) 0.0213(7) 0.0345(8) 0.0054(6) 0.0048(6) 0.0029(6)
C8 0.0163(5) 0.0174(6) 0.0140(5) 0.0001(5) 0.0045(4) 0.0009(4)
C9 0.0201(6) 0.0172(6) 0.0225(6) -0.0006(5) 0.0039(5) -0.0021(5)
C10 0.0234(6) 0.0197(6) 0.0266(7) 0.0042(5) 0.0066(5) 0.0011(5)
C11 0.0175(6) 0.0272(7) 0.0217(6) 0.0030(5) 0.0034(5) 0.0041(5)
C12 0.0190(6) 0.0252(7) 0.0201(6) -0.0031(5) 0.0020(5) -0.0000(5)
C13 0.0204(6) 0.0167(6) 0.0191(6) -0.0014(5) 0.0044(5) 0.0007(5)
C14 0.0156(5) 0.0154(6) 0.0172(6) 0.0024(5) 0.0022(4) 0.0042(5)
C15 0.0231(6) 0.0189(6) 0.0188(6) -0.0019(5) 0.0033(5) 0.0021(5)
C16 0.0232(6) 0.0215(6) 0.0257(7) -0.0046(5) 0.0008(5) 0.0043(5)
C17 0.0180(6) 0.0262(7) 0.0312(7) -0.0004(5) 0.0065(5) 0.0094(6)
C18 0.0258(7) 0.0268(7) 0.0262(7) 0.0030(6) 0.0126(5) 0.0034(6)
C19 0.0211(6) 0.0204(6) 0.0208(6) 0.0000(5) 0.0048(5) -0.0001(5)
C20 0.0161(6) 0.0162(6) 0.0153(6) -0.0014(4) 0.0043(5) 0.0013(4)
C21 0.0201(6) 0.0160(6) 0.0200(6) -0.0001(5) 0.0056(5) -0.0001(5)
C22 0.0216(6) 0.0208(6) 0.0186(6) -0.0059(5) 0.0050(5) -0.0025(5)
C23 0.0175(6) 0.0252(7) 0.0181(6) -0.0031(5) 0.0043(5) 0.0033(5)
C24 0.0195(6) 0.0195(6) 0.0270(7) 0.0018(5) 0.0029(5) 0.0022(5)
C25 0.0204(6) 0.0157(6) 0.0222(6) -0.0003(5) 0.0034(5) -0.0005(5)
C26 0.0210(7) 0.0372(8) 0.0255(7) -0.0029(6) -0.0014(6) 0.0018(6)

loop_
_atom_type_symbol
_atom_type_description
_atom_type_scat_dispersion_real
_atom_type_scat_dispersion_imag
_atom_type_scat_source
C C 0.0033 0.0016
;
International Tables for Crystallography
(1992, Vol. C, Tables 4.2.6.8 and 6.1.1.4)
;
H H 0.0000 0.0000
;
International Tables for Crystallography
(1992, Vol. C, Table 6.1.1.4)
;
N N 0.0061 0.0033
;
International Tables for Crystallography
(1992, Vol. C, Tables 4.2.6.8 and 6.1.1.4)
;
O O 0.0106 0.0060
;
International Tables for Crystallography
(1992, Vol. C, Tables 4.2.6.8 and 6.1.1.4)
;
S S 0.1246 0.1234
;
International Tables for Crystallography
(1992, Vol. C, Tables 4.2.6.8 and 6.1.1.4)
;

loop_
_geom_angle_atom_site_label_1
_geom_angle_atom_site_label_2
_geom_angle_atom_site_label_3
_geom_angle
_geom_angle_publ_flag
O2 S1 O3 119.94(5) yes
O2 S1 N1 104.02(5) yes
O2 S1 C20 110.13(6) yes
O3 S1 N1 105.24(5) yes
O3 S1 C20 109.27(6) yes
N1 S1 C20 107.36(6) yes
N1 O1 C1 108.93(8) yes
S1 N1 O1 106.27(7) yes
S1 N1 C3 119.04(8) yes
O1 N1 C3 106.51(9) yes
O1 C1 C2 102.52(9) yes
O1 C1 C8 107.88(10) yes
O1 C1 C14 107.99(9) yes
C2 C1 C8 114.99(9) yes
C2 C1 C14 111.36(10) yes
C8 C1 C14 111.44(10) yes
C1 C2 C3 111.44(10) yes
N1 C3 C2 110.47(10) yes
N1 C3 C4 119.63(10) yes
C2 C3 C4 129.52(11) yes
C3 C4 C5 112.74(11) yes
C4 C5 C6 112.43(11) yes
C5 C6 C7 113.43(10) yes
C1 C8 C9 119.78(10) yes
C1 C8 C13 121.19(11) yes
C9 C8 C13 119.01(11) yes
C8 C9 C10 120.37(11) yes
C9 C10 C11 120.17(13) yes
C10 C11 C12 119.74(12) yes
C11 C12 C13 120.20(12) yes
C8 C13 C12 120.49(12) yes
C1 C14 C15 121.59(11) yes
C1 C14 C19 119.36(10) yes
C15 C14 C19 119.05(12) yes
C14 C15 C16 120.21(12) yes
C15 C16 C17 120.36(12) yes
C16 C17 C18 119.72(13) yes
C17 C18 C19 120.03(14) yes
C14 C19 C18 120.61(12) yes
S1 C20 C21 119.70(9) yes
S1 C20 C25 119.09(9) yes
C21 C20 C25 121.19(11) yes
C20 C21 C22 118.77(12) yes
C21 C22 C23 121.15(12) yes
C22 C23 C24 118.91(11) yes
C22 C23 C26 120.87(12) yes
C24 C23 C26 120.21(12) yes
C23 C24 C25 120.78(12) yes
C20 C25 C24 119.17(12) yes
C1 C2 H2 124.281 no
C3 C2 H2 124.282 no
C3 C4 H4A 109.046 no
C3 C4 H4B 109.042 no
C5 C4 H4A 109.053 no
C5 C4 H4B 109.039 no
H4A C4 H4B 107.805 no
C4 C5 H5A 109.119 no
C4 C5 H5B 109.114 no
C6 C5 H5A 109.112 no
C6 C5 H5B 109.106 no
H5A C5 H5B 107.855 no
C5 C6 H6A 108.883 no
C5 C6 H6B 108.891 no
C7 C6 H6A 108.882 no
C7 C6 H6B 108.887 no
H6A C6 H6B 107.718 no
C6 C7 H7A 109.468 no
C6 C7 H7B 109.465 no
C6 C7 H7C 109.469 no
H7A C7 H7B 109.477 no
H7A C7 H7C 109.473 no
H7B C7 H7C 109.477 no
C8 C9 H9 119.812 no
C10 C9 H9 119.818 no
C9 C10 H10 119.919 no
C11 C10 H10 119.912 no
C10 C11 H11 120.131 no
C12 C11 H11 120.127 no
C11 C12 H12 119.903 no
C13 C12 H12 119.902 no
C8 C13 H13 119.756 no
C12 C13 H13 119.754 no
C14 C15 H15 119.892 no
C16 C15 H15 119.896 no
C15 C16 H16 119.826 no
C17 C16 H16 119.818 no
C16 C17 H17 120.133 no
C18 C17 H17 120.146 no
C17 C18 H18 119.984 no
C19 C18 H18 119.989 no
C14 C19 H19 119.687 no
C18 C19 H19 119.701 no
C20 C21 H21 120.621 no
C22 C21 H21 120.614 no
C21 C22 H22 119.425 no
C23 C22 H22 119.423 no
C23 C24 H24 119.612 no
C25 C24 H24 119.603 no
C20 C25 H25 120.416 no
C24 C25 H25 120.414 no
C23 C26 H26A 109.469 no
C23 C26 H26B 109.471 no
C23 C26 H26C 109.464 no
H26A C26 H26B 109.474 no
H26A C26 H26C 109.475 no
H26B C26 H26C 109.475 no

loop_
_geom_bond_atom_site_label_1
_geom_bond_atom_site_label_2
_geom_bond_distance
_geom_bond_publ_flag
S1 O2 1.4364(9) yes
S1 O3 1.4303(9) yes
S1 N1 1.7075(12) yes
S1 C20 1.7537(12) yes
O1 N1 1.4528(13) yes
O1 C1 1.4735(14) yes
N1 C3 1.4399(16) yes
C1 C2 1.5045(16) yes
C1 C8 1.5291(15) yes
C1 C14 1.5336(17) yes
C2 C3 1.3271(16) yes
C3 C4 1.5008(16) yes
C4 C5 1.5254(18) yes
C5 C6 1.5317(18) yes
C6 C7 1.5217(18) yes
C8 C9 1.3991(18) yes
C8 C13 1.3905(17) yes
C9 C10 1.3904(18) yes
C10 C11 1.3892(18) yes
C11 C12 1.3869(19) yes
C12 C13 1.3929(17) yes
C14 C15 1.3925(16) yes
C14 C19 1.3937(18) yes
C15 C16 1.398(2) yes
C16 C17 1.386(2) yes
C17 C18 1.3877(19) yes
C18 C19 1.394(2) yes
C20 C21 1.3930(17) yes
C20 C25 1.3908(17) yes
C21 C22 1.3902(17) yes
C22 C23 1.3954(18) yes
C23 C24 1.3959(18) yes
C23 C26 1.5041(18) yes
C24 C25 1.3902(17) yes
C2 H2 0.950 no
C4 H4A 0.990 no
C4 H4B 0.990 no
C5 H5A 0.990 no
C5 H5B 0.990 no
C6 H6A 0.990 no
C6 H6B 0.990 no
C7 H7A 0.980 no
C7 H7B 0.980 no
C7 H7C 0.980 no
C9 H9 0.950 no
C10 H10 0.950 no
C11 H11 0.950 no
C12 H12 0.950 no
C13 H13 0.950 no
C15 H15 0.950 no
C16 H16 0.950 no
C17 H17 0.950 no
C18 H18 0.950 no
C19 H19 0.950 no
C21 H21 0.950 no
C22 H22 0.950 no
C24 H24 0.950 no
C25 H25 0.950 no
C26 H26A 0.980 no
C26 H26B 0.980 no
C26 H26C 0.980 no

loop_
_geom_contact_atom_site_label_1
_geom_contact_atom_site_label_2
_geom_contact_distance
_geom_contact_publ_flag
_geom_contact_site_symmetry_2
S1 C4 3.3519(13) no .
O1 O3 2.8062(12) no .
O1 C9 2.9921(14) no .
O1 C13 3.4963(14) no .
O1 C15 2.7526(16) no .
O1 C20 3.0697(16) no .
O1 C25 3.5108(16) no .
O2 C3 3.0374(15) no .
O2 C4 2.9734(16) no .
O2 C21 3.0700(14) no .
O3 C25 2.9102(14) no .
N1 C8 3.4796(15) no .
N1 C14 3.3981(16) no .
N1 C21 3.4131(16) no .
C2 C5 2.9599(17) no .
C2 C13 2.8914(16) no .
C2 C19 2.9919(18) no .
C3 C8 3.4612(16) no .
C3 C14 3.3937(17) no .
C3 C20 3.2888(18) no .
C3 C21 3.3170(18) no .
C4 C7 3.1389(18) no .
C8 C11 2.7961(16) no .
C8 C15 3.4742(17) no .
C8 C19 3.2443(18) no .
C9 C12 2.7760(17) no .
C9 C14 3.0656(17) no .
C9 C15 3.5479(17) no .
C10 C13 2.7767(19) no .
C12 C23 3.4602(19) no .
C13 C22 3.5768(19) no .
C14 C17 2.7985(18) no .
C15 C18 2.780(2) no .
C16 C19 2.7726(18) no .
C20 C23 2.7825(17) no .
C21 C24 2.7899(18) no .
C22 C25 2.7824(18) no .
O2 C11 3.4609(15) no 4_555
O2 C12 3.5333(15) no 4_555
O2 C22 3.4649(16) no 3_657
O2 C26 3.5799(18) no 4_555
O3 C10 3.5448(18) no 3_667
O3 C26 3.4904(18) no 4_555
C3 C7 3.5268(19) no 3_757
C7 C3 3.5268(19) no 3_757
C10 O3 3.5448(18) no 3_667
C11 O2 3.4609(15) no 4_454
C12 O2 3.5333(15) no 4_454
C21 C21 3.4897(18) no 3_657
C22 O2 3.4649(16) no 3_657
C25 C25 3.4504(18) no 3_667
C26 O2 3.5799(18) no 4_454
C26 O3 3.4904(18) no 4_454
S1 H4A 3.1005 no .
S1 H4B 3.5505 no .
S1 H21 2.8355 no .
S1 H25 2.8166 no .
O1 H2 3.2418 no .
O1 H9 2.8730 no .
O1 H15 2.4034 no .
O1 H25 3.4883 no .
O2 H4A 2.4539 no .
O2 H4B 3.0154 no .
O2 H21 2.7936 no .
O3 H25 2.5228 no .
N1 H2 3.1860 no .
N1 H4A 2.8288 no .
N1 H4B 2.7101 no .
N1 H15 3.5020 no .
N1 H21 3.3270 no .
C1 H9 2.6789 no .
C1 H13 2.6977 no .
C1 H15 2.7128 no .
C1 H19 2.6657 no .
C2 H4A 3.1608 no .
C2 H4B 3.1758 no .
C2 H5A 2.9662 no .
C2 H5B 2.7750 no .
C2 H13 2.5144 no .
C2 H19 2.7845 no .
C2 H21 3.5566 no .
C3 H5A 2.7630 no .
C3 H5B 2.6630 no .
C3 H13 3.4174 no .
C3 H21 2.9507 no .
C4 H2 2.8434 no .
C4 H6A 2.6862 no .
C4 H6B 3.3758 no .
C4 H7A 2.7939 no .
C4 H7B 3.5346 no .
C4 H21 3.0419 no .
C5 H2 2.7269 no .
C5 H7A 2.7210 no .
C5 H7B 2.7821 no .
C5 H7C 3.3848 no .
C6 H4A 2.6753 no .
C6 H4B 2.7769 no .
C7 H4A 3.3782 no .
C7 H4B 2.8553 no .
C7 H5A 2.7048 no .
C7 H5B 3.3851 no .
C8 H2 2.9566 no .
C8 H10 3.2766 no .
C8 H12 3.2715 no .
C8 H15 3.5775 no .
C8 H19 3.1897 no .
C9 H11 3.2670 no .
C9 H13 3.2634 no .
C9 H15 3.4937 no .
C10 H12 3.2588 no .
C11 H9 3.2650 no .
C11 H13 3.2645 no .
C11 H26C 3.2782 no .
C12 H10 3.2587 no .
C12 H26C 3.1709 no .
C13 H2 2.9629 no .
C13 H9 3.2625 no .
C13 H11 3.2677 no .
C14 H2 2.9121 no .
C14 H9 2.8747 no .
C14 H16 3.2740 no .
C14 H18 3.2773 no .
C15 H9 2.9781 no .
C15 H17 3.2726 no .
C15 H19 3.2594 no .
C16 H18 3.2566 no .
C17 H15 3.2694 no .
C17 H19 3.2647 no .
C18 H16 3.2559 no .
C19 H2 2.9491 no .
C19 H15 3.2609 no .
C19 H17 3.2684 no .
C20 H22 3.2532 no .
C20 H24 3.2559 no .
C21 H4A 3.1953 no .
C21 H13 3.4024 no .
C21 H25 3.2814 no .
C22 H13 3.3917 no .
C22 H24 3.2623 no .
C22 H26A 3.1278 no .
C22 H26B 2.5620 no .
C22 H26C 3.1583 no .
C23 H12 3.4821 no .
C23 H21 3.2841 no .
C23 H25 3.2801 no .
C24 H22 3.2611 no .
C24 H26A 2.7798 no .
C24 H26B 3.3092 no .
C24 H26C 2.7384 no .
C25 H21 3.2825 no .
C26 H12 3.4019 no .
C26 H22 2.6747 no .
C26 H24 2.6650 no .
H2 H4A 3.4746 no .
H2 H4B 3.5355 no .
H2 H5A 2.6379 no .
H2 H5B 2.3427 no .
H2 H13 2.3818 no .
H2 H19 2.4635 no .
H4A H5A 2.8651 no .
H4A H5B 2.4203 no .
H4A H6A 2.4427 no .
H4A H6B 3.5453 no .
H4A H7A 2.9980 no .
H4A H21 2.3819 no .
H4B H5A 2.3403 no .
H4B H5B 2.8651 no .
H4B H6A 3.0182 no .
H4B H7A 2.2703 no .
H4B H7B 3.1903 no .
H5A H6A 2.8694 no .
H5A H6B 2.4162 no .
H5A H7A 2.9249 no .
H5A H7B 2.5740 no .
H5B H6A 2.4136 no .
H5B H6B 2.3126 no .
H5B H21 3.5173 no .
H6A H7A 2.3921 no .
H6A H7B 2.8560 no .
H6A H7C 2.3291 no .
H6B H7A 2.8571 no .
H6B H7B 2.3440 no .
H6B H7C 2.3760 no .
H9 H10 2.3368 no .
H9 H15 2.8048 no .
H10 H11 2.3398 no .
H11 H12 2.3373 no .
H11 H26C 3.0889 no .
H12 H13 2.3380 no .
H12 H26B 3.3801 no .
H12 H26C 2.9037 no .
H13 H19 3.5324 no .
H13 H21 3.5826 no .
H13 H22 3.5733 no .
H15 H16 2.3435 no .
H16 H17 2.3350 no .
H17 H18 2.3396 no .
H18 H19 2.3399 no .
H21 H22 2.3408 no .
H22 H26A 3.3021 no .
H22 H26B 2.3512 no .
H22 H26C 3.3675 no .
H24 H25 2.3404 no .
H24 H26A 2.7322 no .
H24 H26B 3.5966 no .
H24 H26C 2.6788 no .
S1 H12 3.2712 no 4_555
S1 H18 3.4260 no 4_455
S1 H26C 3.4764 no 4_555
O1 H7B 3.4801 no 3_757
O1 H16 2.9509 no 3_767
O1 H24 3.2845 no 3_667
O2 H11 2.7868 no 4_555
O2 H12 2.9347 no 4_555
O2 H17 3.5128 no 4_455
O2 H18 2.8557 no 4_455
O2 H22 2.6319 no 3_657
O2 H26B 3.5543 no 4_555
O2 H26C 2.7699 no 4_555
O3 H10 3.1376 no 3_667
O3 H11 3.4633 no 3_667
O3 H12 3.2794 no 4_555
O3 H16 3.3951 no 3_767
O3 H17 2.9558 no 3_767
O3 H24 2.8189 no 3_667
O3 H26B 2.8057 no 4_555
O3 H26C 3.2866 no 4_555
N1 H7B 2.7885 no 3_757
N1 H12 3.1784 no 4_555
N1 H16 2.9274 no 3_767
C2 H7B 3.3904 no 3_757
C3 H7A 3.4870 no 3_757
C3 H7B 2.8134 no 3_757
C4 H7B 3.0627 no 3_757
C4 H11 3.4926 no 4_555
C5 H19 3.2851 no 2_646
C6 H15 3.5261 no 1_545
C6 H19 3.2331 no 2_646
C6 H26A 3.2480 no 3_657
C7 H4B 3.2493 no 3_757
C7 H15 3.3033 no 1_545
C7 H16 3.1003 no 1_545
C7 H26A 2.8124 no 3_657
C8 H5A 3.4135 no 2_656
C8 H5B 3.3724 no 2_656
C8 H6B 3.5751 no 2_656
C9 H2 3.3026 no 2_656
C9 H5A 3.3280 no 2_656
C9 H5B 3.4914 no 2_656
C9 H19 3.5331 no 2_656
C9 H25 3.1781 no 3_667
C10 H2 3.4478 no 2_656
C10 H5A 3.1395 no 2_656
C10 H19 3.3020 no 2_656
C10 H25 3.0313 no 3_667
C11 H4B 3.2461 no 4_454
C11 H5A 3.0009 no 2_656
C11 H7A 3.5677 no 4_454
C11 H26B 3.3156 no 2_556
C12 H4B 3.5385 no 4_454
C12 H5A 3.0634 no 2_656
C12 H6B 3.4161 no 2_656
C12 H7B 3.3500 no 2_656
C12 H16 3.4922 no 2_646
C13 H5A 3.2799 no 2_656
C13 H6B 3.0239 no 2_656
C14 H5B 3.3810 no 2_656
C14 H7C 3.2471 no 3_757
C15 H6B 3.3267 no 1_565
C15 H7C 3.1959 no 1_565
C15 H7C 3.0280 no 3_757
C15 H15 3.1776 no 3_767
C15 H16 3.2549 no 3_767
C16 H6B 3.4013 no 1_565
C16 H7B 3.4317 no 1_565
C16 H7C 3.3073 no 1_565
C16 H7C 3.2734 no 3_757
C16 H12 3.2579 no 2_656
C16 H13 3.1265 no 2_656
C16 H15 3.0152 no 3_767
C17 H12 3.3289 no 2_656
C17 H13 3.0369 no 2_656
C17 H22 3.1186 no 2_656
C17 H26A 3.2701 no 1_655
C17 H26C 3.2843 no 1_655
C18 H5B 3.1929 no 2_656
C18 H10 3.2893 no 2_646
C18 H13 3.5775 no 2_656
C18 H22 3.2790 no 2_656
C18 H26A 3.3216 no 1_655
C18 H26C 3.4104 no 1_655
C19 H5B 2.7351 no 2_656
C19 H6B 3.5170 no 2_656
C19 H10 3.1079 no 2_646
C20 H18 3.3866 no 4_455
C21 H21 2.8964 no 3_657
C22 H4A 3.0512 no 3_657
C22 H6A 3.3448 no 3_657
C22 H17 3.1821 no 2_646
C22 H18 3.5505 no 2_646
C22 H21 3.1438 no 3_657
C23 H4A 3.4936 no 3_657
C23 H6A 2.8721 no 3_657
C24 H6A 3.0576 no 3_657
C24 H9 3.5282 no 3_667
C24 H25 2.8811 no 3_667
C25 H9 3.4875 no 3_667
C25 H10 3.3572 no 3_667
C25 H24 3.3150 no 3_667
C25 H25 2.7539 no 3_667
C26 H6A 3.2275 no 3_657
C26 H7A 3.3142 no 3_657
C26 H7C 3.4410 no 3_657
C26 H11 3.3525 no 2_546
H2 C9 3.3026 no 2_646
H2 C10 3.4478 no 2_646
H2 H6B 3.5399 no 2_656
H2 H9 3.1672 no 2_646
H2 H10 3.4360 no 2_646
H4A C22 3.0512 no 3_657
H4A C23 3.4936 no 3_657
H4A H11 3.2842 no 4_555
H4A H22 2.8104 no 3_657
H4A H26B 3.5691 no 3_657
H4B C7 3.2493 no 3_757
H4B C11 3.2461 no 4_555
H4B C12 3.5385 no 4_555
H4B H4B 3.5271 no 3_757
H4B H5A 3.0493 no 3_757
H4B H7A 3.1990 no 3_757
H4B H7B 2.4909 no 3_757
H4B H11 2.7952 no 4_555
H4B H12 3.3287 no 4_555
H5A C8 3.4135 no 2_646
H5A C9 3.3280 no 2_646
H5A C10 3.1395 no 2_646
H5A C11 3.0009 no 2_646
H5A C12 3.0634 no 2_646
H5A C13 3.2799 no 2_646
H5A H4B 3.0493 no 3_757
H5A H7A 3.0278 no 3_757
H5A H7B 3.4774 no 3_757
H5A H11 3.4199 no 2_646
H5A H12 3.5010 no 2_646
H5B C8 3.3724 no 2_646
H5B C9 3.4914 no 2_646
H5B C14 3.3810 no 2_646
H5B C18 3.1929 no 2_646
H5B C19 2.7351 no 2_646
H5B H18 3.3242 no 2_646
H5B H19 2.5441 no 2_646
H6A C22 3.3448 no 3_657
H6A C23 2.8721 no 3_657
H6A C24 3.0576 no 3_657
H6A C26 3.2275 no 3_657
H6A H9 3.3192 no 1_545
H6A H15 3.5922 no 1_545
H6A H19 3.2228 no 2_646
H6A H24 3.2795 no 3_657
H6A H26A 2.7070 no 3_657
H6B C8 3.5751 no 2_646
H6B C12 3.4161 no 2_646
H6B C13 3.0239 no 2_646
H6B C15 3.3267 no 1_545
H6B C16 3.4013 no 1_545
H6B C19 3.5170 no 2_646
H6B H2 3.5399 no 2_646
H6B H9 3.0384 no 1_545
H6B H12 3.5531 no 2_646
H6B H13 2.9105 no 2_646
H6B H15 3.0762 no 1_545
H6B H16 3.2152 no 1_545
H6B H19 2.7224 no 2_646
H7A C3 3.4870 no 3_757
H7A C11 3.5677 no 4_555
H7A C26 3.3142 no 3_657
H7A H4B 3.1990 no 3_757
H7A H5A 3.0278 no 3_757
H7A H11 3.1889 no 4_555
H7A H26A 2.5013 no 3_657
H7A H26B 3.3802 no 3_657
H7B O1 3.4801 no 3_757
H7B N1 2.7885 no 3_757
H7B C2 3.3904 no 3_757
H7B C3 2.8134 no 3_757
H7B C4 3.0627 no 3_757
H7B C12 3.3500 no 2_646
H7B C16 3.4317 no 1_545
H7B H4B 2.4909 no 3_757
H7B H5A 3.4774 no 3_757
H7B H12 3.0459 no 2_646
H7B H15 3.5701 no 1_545
H7B H16 2.6622 no 1_545
H7C C14 3.2471 no 3_757
H7C C15 3.1959 no 1_545
H7C C15 3.0280 no 3_757
H7C C16 3.3073 no 1_545
H7C C16 3.2734 no 3_757
H7C C26 3.4410 no 3_657
H7C H15 2.5409 no 1_545
H7C H15 3.2765 no 3_757
H7C H16 2.7707 no 1_545
H7C H26A 2.4802 no 3_657
H9 C24 3.5282 no 3_667
H9 C25 3.4875 no 3_667
H9 H2 3.1672 no 2_656
H9 H6A 3.3192 no 1_565
H9 H6B 3.0384 no 1_565
H9 H19 3.1164 no 2_656
H9 H24 3.2570 no 3_667
H9 H25 3.1912 no 3_667
H10 O3 3.1376 no 3_667
H10 C18 3.2893 no 2_656
H10 C19 3.1079 no 2_656
H10 C25 3.3572 no 3_667
H10 H2 3.4360 no 2_656
H10 H18 3.0133 no 2_656
H10 H19 2.6696 no 2_656
H10 H25 2.9224 no 3_667
H10 H26A 3.4934 no 2_556
H10 H26B 3.1533 no 2_556
H11 O2 2.7868 no 4_454
H11 O3 3.4633 no 3_667
H11 C4 3.4926 no 4_454
H11 C26 3.3525 no 2_556
H11 H4A 3.2842 no 4_454
H11 H4B 2.7952 no 4_454
H11 H5A 3.4199 no 2_656
H11 H7A 3.1889 no 4_454
H11 H22 3.5095 no 2_556
H11 H26A 3.3568 no 2_556
H11 H26B 2.5327 no 2_556
H12 S1 3.2712 no 4_454
H12 O2 2.9347 no 4_454
H12 O3 3.2794 no 4_454
H12 N1 3.1784 no 4_454
H12 C16 3.2579 no 2_646
H12 C17 3.3289 no 2_646
H12 H4B 3.3287 no 4_454
H12 H5A 3.5010 no 2_656
H12 H6B 3.5531 no 2_656
H12 H7B 3.0459 no 2_656
H12 H16 2.7989 no 2_646
H12 H17 2.9477 no 2_646
H13 C16 3.1265 no 2_646
H13 C17 3.0369 no 2_646
H13 C18 3.5775 no 2_646
H13 H6B 2.9105 no 2_656
H13 H16 3.2841 no 2_646
H13 H17 3.1517 no 2_646
H15 C6 3.5261 no 1_565
H15 C7 3.3033 no 1_565
H15 C15 3.1776 no 3_767
H15 C16 3.0152 no 3_767
H15 H6A 3.5922 no 1_565
H15 H6B 3.0762 no 1_565
H15 H7B 3.5701 no 1_565
H15 H7C 2.5409 no 1_565
H15 H7C 3.2765 no 3_757
H15 H15 2.9679 no 3_767
H15 H16 2.6622 no 3_767
H16 O1 2.9509 no 3_767
H16 O3 3.3951 no 3_767
H16 N1 2.9274 no 3_767
H16 C7 3.1003 no 1_565
H16 C12 3.4922 no 2_656
H16 C15 3.2549 no 3_767
H16 H6B 3.2152 no 1_565
H16 H7B 2.6622 no 1_565
H16 H7C 2.7707 no 1_565
H16 H12 2.7989 no 2_656
H16 H13 3.2841 no 2_656
H16 H15 2.6622 no 3_767
H17 O2 3.5128 no 4_554
H17 O3 2.9558 no 3_767
H17 C22 3.1821 no 2_656
H17 H12 2.9477 no 2_656
H17 H13 3.1517 no 2_656
H17 H22 2.5154 no 2_656
H17 H26A 3.4084 no 1_655
H17 H26B 3.0820 no 2_656
H17 H26C 3.0098 no 1_655
H18 S1 3.4260 no 4_554
H18 O2 2.8557 no 4_554
H18 C20 3.3866 no 4_554
H18 C22 3.5505 no 2_656
H18 H5B 3.3242 no 2_656
H18 H10 3.0133 no 2_646
H18 H21 3.2836 no 2_656
H18 H22 2.8302 no 2_656
H18 H26A 3.5036 no 1_655
H18 H26C 3.2480 no 1_655
H19 C5 3.2851 no 2_656
H19 C6 3.2331 no 2_656
H19 C9 3.5331 no 2_646
H19 C10 3.3020 no 2_646
H19 H5B 2.5441 no 2_656
H19 H6A 3.2228 no 2_656
H19 H6B 2.7224 no 2_656
H19 H9 3.1164 no 2_646
H19 H10 2.6696 no 2_646
H21 C21 2.8964 no 3_657
H21 C22 3.1438 no 3_657
H21 H18 3.2836 no 2_646
H21 H21 2.5309 no 3_657
H21 H22 2.9675 no 3_657
H22 O2 2.6319 no 3_657
H22 C17 3.1186 no 2_646
H22 C18 3.2790 no 2_646
H22 H4A 2.8104 no 3_657
H22 H11 3.5095 no 2_546
H22 H17 2.5154 no 2_646
H22 H18 2.8302 no 2_646
H22 H21 2.9675 no 3_657
H24 O1 3.2845 no 3_667
H24 O3 2.8189 no 3_667
H24 C25 3.3150 no 3_667
H24 H6A 3.2795 no 3_657
H24 H9 3.2570 no 3_667
H24 H25 2.4965 no 3_667
H25 C9 3.1781 no 3_667
H25 C10 3.0313 no 3_667
H25 C24 2.8811 no 3_667
H25 C25 2.7539 no 3_667
H25 H9 3.1912 no 3_667
H25 H10 2.9224 no 3_667
H25 H24 2.4965 no 3_667
H25 H25 2.2510 no 3_667
H26A C6 3.2480 no 3_657
H26A C7 2.8124 no 3_657
H26A C17 3.2701 no 1_455
H26A C18 3.3216 no 1_455
H26A H6A 2.7070 no 3_657
H26A H7A 2.5013 no 3_657
H26A H7C 2.4802 no 3_657
H26A H10 3.4934 no 2_546
H26A H11 3.3568 no 2_546
H26A H17 3.4084 no 1_455
H26A H18 3.5036 no 1_455
H26B O2 3.5543 no 4_454
H26B O3 2.8057 no 4_454
H26B C11 3.3156 no 2_546
H26B H4A 3.5691 no 3_657
H26B H7A 3.3802 no 3_657
H26B H10 3.1533 no 2_546
H26B H11 2.5327 no 2_546
H26B H17 3.0820 no 2_646
H26C S1 3.4764 no 4_454
H26C O2 2.7699 no 4_454
H26C O3 3.2866 no 4_454
H26C C17 3.2843 no 1_455
H26C C18 3.4104 no 1_455
H26C H17 3.0098 no 1_455
H26C H18 3.2480 no 1_455

loop_
_geom_torsion_atom_site_label_1
_geom_torsion_atom_site_label_2
_geom_torsion_atom_site_label_3
_geom_torsion_atom_site_label_4
_geom_torsion
_geom_torsion_publ_flag
O2 S1 N1 O1 177.48(6) no
O2 S1 N1 C3 57.45(8) no
O2 S1 C20 C21 -40.25(11) no
O2 S1 C20 C25 141.57(9) no
O3 S1 N1 O1 -55.57(7) no
O3 S1 N1 C3 -175.60(7) no
O3 S1 C20 C21 -173.97(9) no
O3 S1 C20 C25 7.84(11) no
N1 S1 C20 C21 72.39(10) no
N1 S1 C20 C25 -105.79(10) no
C20 S1 N1 O1 60.76(7) no
C20 S1 N1 C3 -59.28(8) no
N1 O1 C1 C2 2.87(10) no
N1 O1 C1 C8 124.62(8) no
N1 O1 C1 C14 -114.80(8) no
C1 O1 N1 S1 -131.71(8) no
C1 O1 N1 C3 -3.84(10) no
S1 N1 C3 C2 123.26(8) no
S1 N1 C3 C4 -63.14(11) no
O1 N1 C3 C2 3.35(11) no
O1 N1 C3 C4 176.95(8) no
O1 C1 C2 C3 -0.84(11) no
O1 C1 C8 C9 60.99(13) no
O1 C1 C8 C13 -117.56(10) no
O1 C1 C14 C15 -16.80(13) no
O1 C1 C14 C19 163.05(8) no
C2 C1 C8 C9 174.67(9) no
C2 C1 C8 C13 -3.88(16) no
C8 C1 C2 C3 -117.61(10) no
C2 C1 C14 C15 -128.62(10) no
C2 C1 C14 C19 51.23(12) no
C14 C1 C2 C3 114.41(10) no
C8 C1 C14 C15 101.51(11) no
C8 C1 C14 C19 -78.64(12) no
C14 C1 C8 C9 -57.39(13) no
C14 C1 C8 C13 124.05(11) no
C1 C2 C3 N1 -1.56(13) no
C1 C2 C3 C4 -174.34(10) no
N1 C3 C4 C5 -170.55(9) no
C2 C3 C4 C5 1.67(17) no
C3 C4 C5 C6 -172.97(9) no
C4 C5 C6 C7 -67.99(13) no
C1 C8 C9 C10 -177.34(10) no
C1 C8 C13 C12 178.58(10) no
C9 C8 C13 C12 0.01(18) no
C13 C8 C9 C10 1.25(18) no
C8 C9 C10 C11 -1.4(2) no
C9 C10 C11 C12 0.3(2) no
C10 C11 C12 C13 0.9(2) no
C11 C12 C13 C8 -1.1(2) no
C1 C14 C15 C16 178.25(9) no
C1 C14 C19 C18 -178.39(9) no
C15 C14 C19 C18 1.47(16) no
C19 C14 C15 C16 -1.60(16) no
C14 C15 C16 C17 0.47(18) no
C15 C16 C17 C18 0.83(19) no
C16 C17 C18 C19 -0.97(19) no
C17 C18 C19 C14 -0.19(18) no
S1 C20 C21 C22 -177.54(8) no
S1 C20 C25 C24 177.18(9) no
C21 C20 C25 C24 -1.0(2) no
C25 C20 C21 C22 0.61(19) no
C20 C21 C22 C23 0.87(19) no
C21 C22 C23 C24 -1.9(2) no
C21 C22 C23 C26 177.56(11) no
C22 C23 C24 C25 1.55(19) no
C26 C23 C24 C25 -177.94(12) no
C23 C24 C25 C20 -0.1(2) no
